data_4023372
loop_
_publ_author_name
'Guodong Yin'
'Zihua Wang'
'Aihua Chen'
'Meng Gao'
'Anxin Wu'
'Yuanjiang Pan'

_publ_section_title
;
 A New Facile Approach to the Synthesis of 3-Methylthio-Substituted
 Furans, Pyrroles, Thiophenes, and Related Derivatives
;
_journal_name_full 'Journal of Organic Chemistry'
_journal_page_first 3377
_journal_page_last 3383
_journal_paper_doi 10.1021/jo702585s
_journal_volume 73
_journal_year 2008
_chemical_formula_moiety 'C15 H11 Cl O2 S2'
_chemical_formula_sum 'C15 H11 Cl O2 S2'
_chemical_formula_weight 322.81
_chemical_name_systematic
; 
 ? 
;
_space_group_IT_number 61
_symmetry_cell_setting orthorhombic
_symmetry_space_group_name_Hall '-P 2ac 2ab'
_symmetry_space_group_name_H-M 'P b c a'
_atom_sites_solution_hydrogens geom
_atom_sites_solution_primary direct
_atom_sites_solution_secondary difmap
_audit_creation_method SHELXL-97
_cell_angle_alpha 90.00
_cell_angle_beta 90.00
_cell_angle_gamma 90.00
_cell_formula_units_Z 8
_cell_length_a 10.5655(6)
_cell_length_b 10.4556(6)
_cell_length_c 27.2783(15)
_cell_measurement_reflns_used 4357
_cell_measurement_temperature 294(2)
_cell_measurement_theta_max 23.28
_cell_measurement_theta_min 2.44
_cell_volume 3013.4(3)
_computing_cell_refinement 'Bruker SMART'
_computing_data_collection 'Bruker SMART'
_computing_data_reduction 'Bruker SAINT'
_computing_molecular_graphics 'Bruker SHELXTL'
_computing_publication_material 'Bruker SHELXTL'
_computing_structure_refinement 'SHELXL-97 (Sheldrick, 1997)'
_computing_structure_solution 'SHELXS-97 (Sheldrick, 1990)'
_diffrn_ambient_temperature 294(2)
_diffrn_measured_fraction_theta_full 1.000
_diffrn_measured_fraction_theta_max 1.000
_diffrn_measurement_device_type 'CCD area detector'
_diffrn_measurement_method 'phi and omega scans'
_diffrn_radiation_monochromator graphite
_diffrn_radiation_source 'fine-focus sealed tube'
_diffrn_radiation_type MoK\a
_diffrn_radiation_wavelength 0.71073
_diffrn_reflns_av_R_equivalents 0.0383
_diffrn_reflns_av_sigmaI/netI 0.0262
_diffrn_reflns_limit_h_max 12
_diffrn_reflns_limit_h_min -13
_diffrn_reflns_limit_k_max 13
_diffrn_reflns_limit_k_min -13
_diffrn_reflns_limit_l_max 30
_diffrn_reflns_limit_l_min -34
_diffrn_reflns_number 20201
_diffrn_reflns_theta_full 27.00
_diffrn_reflns_theta_max 27.00
_diffrn_reflns_theta_min 1.49
_exptl_absorpt_coefficient_mu 0.527
_exptl_absorpt_correction_type none
_exptl_crystal_colour yellow
_exptl_crystal_density_diffrn 1.423
_exptl_crystal_density_method 'not measured'
_exptl_crystal_description block
_exptl_crystal_F_000 1328
_exptl_crystal_size_max 0.20
_exptl_crystal_size_mid 0.20
_exptl_crystal_size_min 0.16
_refine_diff_density_max 0.388
_refine_diff_density_min -0.215
_refine_diff_density_rms 0.063
_refine_ls_extinction_method none
_refine_ls_goodness_of_fit_ref 1.184
_refine_ls_hydrogen_treatment constr
_refine_ls_matrix_type full
_refine_ls_number_parameters 182
_refine_ls_number_reflns 3289
_refine_ls_number_restraints 0
_refine_ls_restrained_S_all 1.184
_refine_ls_R_factor_all 0.0800
_refine_ls_R_factor_gt 0.0681
_refine_ls_shift/su_max 0.001
_refine_ls_shift/su_mean 0.000
_refine_ls_structure_factor_coef Fsqd
_refine_ls_weighting_details 'calc w=1/[\s^2^(Fo^2^)+(0.0640P)^2^+1.7734P] where P=(Fo^2^+2Fc^2^)/3'
_refine_ls_weighting_scheme calc
_refine_ls_wR_factor_gt 0.1504
_refine_ls_wR_factor_ref 0.1566
_reflns_number_gt 2799
_reflns_number_total 3289
_reflns_threshold_expression >2sigma(I)
_cod_data_source_file jo702585s-File001.cif
_cod_data_source_block t
_cod_depositor_comments
;
The following automatic conversions were performed:
'_symmetry_cell_setting' value 'Orthorhombic' changed to 'orthorhombic'
according to '/home/saulius/struct/CIF-dictionaries/cif_core.dic'
dictionary named 'cif_core.dic' version 2.4.1 from 2010-06-29.

Automatic conversion script
Id: cif_fix_enum 1527 2010-12-29 10:47:43Z saulius 
;
_cod_original_sg_symbol_Hall -P2ac2ab
_cod_database_code 4023372

loop_
_symmetry_equiv_pos_as_xyz
'x, y, z'
'-x+1/2, -y, z+1/2'
'-x, y+1/2, -z+1/2'
'x+1/2, -y+1/2, -z'
'-x, -y, -z'
'x-1/2, y, -z-1/2'
'x, -y-1/2, z-1/2'
'-x-1/2, y-1/2, z'

loop_
_atom_site_label
_atom_site_type_symbol
_atom_site_fract_x
_atom_site_fract_y
_atom_site_fract_z
_atom_site_U_iso_or_equiv
_atom_site_adp_type
_atom_site_occupancy
_atom_site_symmetry_multiplicity
_atom_site_calc_flag
_atom_site_refinement_flags
_atom_site_disorder_assembly
_atom_site_disorder_group
C1 C 1.0865(3) 0.4174(3) 0.62064(15) 0.0609(9) Uani 1 1 d . . .
C2 C 1.0101(4) 0.4052(3) 0.58051(15) 0.0697(11) Uani 1 1 d . . .
H2 H 0.9989 0.3257 0.5658 0.084 Uiso 1 1 calc R . .
C3 C 0.9499(4) 0.5114(3) 0.56208(13) 0.0608(9) Uani 1 1 d . . .
H3 H 0.8983 0.5038 0.5346 0.073 Uiso 1 1 calc R . .
C4 C 0.9658(3) 0.6302(3) 0.58423(11) 0.0453(7) Uani 1 1 d . . .
C5 C 1.0414(3) 0.6396(3) 0.62536(12) 0.0500(7) Uani 1 1 d . . .
H5 H 1.0510 0.7182 0.6409 0.060 Uiso 1 1 calc R . .
C6 C 1.1033(3) 0.5327(3) 0.64369(13) 0.0584(8) Uani 1 1 d . . .
H6 H 1.1551 0.5391 0.6711 0.070 Uiso 1 1 calc R . .
C7 C 0.9039(3) 0.7451(3) 0.56306(11) 0.0510(7) Uani 1 1 d . . .
C8 C 0.9005(3) 0.8659(3) 0.59354(10) 0.0436(7) Uani 1 1 d . . .
C9 C 1.1206(4) 0.9090(4) 0.53985(14) 0.0786(12) Uani 1 1 d . . .
H9A H 1.1580 0.8357 0.5554 0.118 Uiso 1 1 calc R . .
H9B H 1.1859 0.9685 0.5310 0.118 Uiso 1 1 calc R . .
H9C H 1.0759 0.8824 0.5109 0.118 Uiso 1 1 calc R . .
C10 C 0.8084(3) 0.8732(3) 0.62709(10) 0.0439(6) Uani 1 1 d . . .
H10 H 0.7556 0.8029 0.6312 0.053 Uiso 1 1 calc R . .
C11 C 0.7864(2) 0.9858(2) 0.65772(10) 0.0384(6) Uani 1 1 d . . .
C12 C 0.6973(3) 0.9738(2) 0.69856(10) 0.0392(6) Uani 1 1 d . . .
C13 C 0.5696(3) 1.0239(3) 0.77122(13) 0.0625(9) Uani 1 1 d . . .
H13 H 0.5291 1.0589 0.7983 0.075 Uiso 1 1 calc R . .
C14 C 0.5497(3) 0.9026(3) 0.75505(13) 0.0600(8) Uani 1 1 d . . .
H14 H 0.4941 0.8452 0.7697 0.072 Uiso 1 1 calc R . .
C15 C 0.6233(3) 0.8739(3) 0.71334(11) 0.0466(7) Uani 1 1 d . . .
H15 H 0.6216 0.7952 0.6975 0.056 Uiso 1 1 calc R . .
Cl1 Cl 1.16252(11) 0.28320(10) 0.64390(6) 0.0993(4) Uani 1 1 d . . .
O1 O 0.8553(3) 0.7448(3) 0.52298(9) 0.0855(9) Uani 1 1 d . . .
O2 O 0.8435(2) 1.08687(18) 0.65032(8) 0.0506(5) Uani 1 1 d . . .
S1 S 0.67647(8) 1.10438(7) 0.73648(3) 0.0546(3) Uani 1 1 d . . .
S2 S 1.01120(9) 0.98508(9) 0.58191(3) 0.0603(3) Uani 1 1 d . . .

loop_
_atom_site_aniso_label
_atom_site_aniso_U_11
_atom_site_aniso_U_22
_atom_site_aniso_U_33
_atom_site_aniso_U_23
_atom_site_aniso_U_13
_atom_site_aniso_U_12
C1 0.0484(18) 0.0454(18) 0.089(3) 0.0124(17) 0.0222(18) 0.0057(14)
C2 0.077(3) 0.0446(18) 0.087(3) -0.0154(18) 0.025(2) 0.0046(17)
C3 0.068(2) 0.056(2) 0.0587(19) -0.0205(16) 0.0054(17) 0.0043(17)
C4 0.0444(15) 0.0457(16) 0.0457(16) -0.0081(12) 0.0092(13) 0.0048(12)
C5 0.0511(17) 0.0401(15) 0.0587(18) -0.0025(13) 0.0005(14) 0.0009(13)
C6 0.0482(18) 0.0543(19) 0.073(2) 0.0132(16) -0.0001(16) 0.0000(15)
C7 0.0529(18) 0.0570(18) 0.0430(16) -0.0113(13) -0.0018(14) 0.0128(15)
C8 0.0502(16) 0.0427(15) 0.0377(14) -0.0016(12) -0.0070(12) 0.0103(13)
C9 0.066(2) 0.109(3) 0.060(2) 0.013(2) 0.0174(18) 0.013(2)
C10 0.0463(16) 0.0374(14) 0.0479(16) -0.0050(12) -0.0024(13) 0.0035(12)
C11 0.0360(14) 0.0340(13) 0.0451(14) -0.0040(11) -0.0068(11) 0.0050(11)
C12 0.0387(14) 0.0334(13) 0.0454(14) -0.0070(11) -0.0050(11) 0.0091(11)
C13 0.061(2) 0.067(2) 0.060(2) -0.0152(17) 0.0143(16) -0.0014(17)
C14 0.061(2) 0.0557(19) 0.063(2) -0.0034(16) 0.0114(17) -0.0078(16)
C15 0.0489(16) 0.0343(14) 0.0568(17) -0.0060(12) -0.0033(14) 0.0026(12)
Cl1 0.0856(7) 0.0590(6) 0.1532(11) 0.0375(6) 0.0291(7) 0.0237(5)
O1 0.114(2) 0.0897(19) 0.0529(14) -0.0220(13) -0.0315(15) 0.0335(17)
O2 0.0538(12) 0.0366(10) 0.0615(13) -0.0054(9) 0.0055(10) -0.0010(9)
S1 0.0576(5) 0.0433(4) 0.0629(5) -0.0180(3) 0.0109(4) -0.0025(3)
S2 0.0627(5) 0.0634(5) 0.0546(5) 0.0029(4) 0.0091(4) -0.0037(4)

loop_
_atom_type_symbol
_atom_type_description
_atom_type_scat_dispersion_real
_atom_type_scat_dispersion_imag
_atom_type_scat_source
C C 0.0033 0.0016 'International Tables Vol C Tables 4.2.6.8 and 6.1.1.4'
H H 0.0000 0.0000 'International Tables Vol C Tables 4.2.6.8 and 6.1.1.4'
O O 0.0106 0.0060 'International Tables Vol C Tables 4.2.6.8 and 6.1.1.4'
S S 0.1246 0.1234 'International Tables Vol C Tables 4.2.6.8 and 6.1.1.4'
Cl Cl 0.1484 0.1585 'International Tables Vol C Tables 4.2.6.8 and 6.1.1.4'

loop_
_geom_angle_atom_site_label_1
_geom_angle_atom_site_label_2
_geom_angle_atom_site_label_3
_geom_angle
_geom_angle_site_symmetry_1
_geom_angle_site_symmetry_3
_geom_angle_publ_flag
C2 C1 C6 121.8(3) . . ?
C2 C1 Cl1 119.4(3) . . ?
C6 C1 Cl1 118.9(3) . . ?
C1 C2 C3 119.4(3) . . ?
C1 C2 H2 120.3 . . ?
C3 C2 H2 120.3 . . ?
C2 C3 C4 120.4(3) . . ?
C2 C3 H3 119.8 . . ?
C4 C3 H3 119.8 . . ?
C5 C4 C3 119.1(3) . . ?
C5 C4 C7 120.9(3) . . ?
C3 C4 C7 120.0(3) . . ?
C4 C5 C6 120.5(3) . . ?
C4 C5 H5 119.7 . . ?
C6 C5 H5 119.7 . . ?
C1 C6 C5 118.8(3) . . ?
C1 C6 H6 120.6 . . ?
C5 C6 H6 120.6 . . ?
O1 C7 C4 122.5(3) . . ?
O1 C7 C8 119.3(3) . . ?
C4 C7 C8 118.2(2) . . ?
C10 C8 C7 116.1(3) . . ?
C10 C8 S2 125.0(2) . . ?
C7 C8 S2 118.9(2) . . ?
S2 C9 H9A 109.5 . . ?
S2 C9 H9B 109.5 . . ?
H9A C9 H9B 109.5 . . ?
S2 C9 H9C 109.5 . . ?
H9A C9 H9C 109.5 . . ?
H9B C9 H9C 109.5 . . ?
C8 C10 C11 123.6(3) . . ?
C8 C10 H10 118.2 . . ?
C11 C10 H10 118.2 . . ?
O2 C11 C10 121.2(3) . . ?
O2 C11 C12 120.8(2) . . ?
C10 C11 C12 118.0(2) . . ?
C15 C12 C11 131.2(2) . . ?
C15 C12 S1 110.8(2) . . ?
C11 C12 S1 118.1(2) . . ?
C14 C13 S1 112.6(3) . . ?
C14 C13 H13 123.7 . . ?
S1 C13 H13 123.7 . . ?
C13 C14 C15 112.0(3) . . ?
C13 C14 H14 124.0 . . ?
C15 C14 H14 124.0 . . ?
C12 C15 C14 113.1(3) . . ?
C12 C15 H15 123.5 . . ?
C14 C15 H15 123.5 . . ?
C13 S1 C12 91.57(15) . . ?
C8 S2 C9 103.31(18) . . ?

loop_
_geom_bond_atom_site_label_1
_geom_bond_atom_site_label_2
_geom_bond_distance
_geom_bond_site_symmetry_2
_geom_bond_publ_flag
C1 C2 1.366(6) . ?
C1 C6 1.371(5) . ?
C1 Cl1 1.737(3) . ?
C2 C3 1.375(5) . ?
C2 H2 0.9300 . ?
C3 C4 1.391(4) . ?
C3 H3 0.9300 . ?
C4 C5 1.381(4) . ?
C4 C7 1.485(4) . ?
C5 C6 1.388(4) . ?
C5 H5 0.9300 . ?
C6 H6 0.9300 . ?
C7 O1 1.208(4) . ?
C7 C8 1.513(4) . ?
C8 C10 1.338(4) . ?
C8 S2 1.738(3) . ?
C9 S2 1.813(4) . ?
C9 H9A 0.9600 . ?
C9 H9B 0.9600 . ?
C9 H9C 0.9600 . ?
C10 C11 1.462(4) . ?
C10 H10 0.9300 . ?
C11 O2 1.234(3) . ?
C11 C12 1.463(4) . ?
C12 C15 1.366(4) . ?
C12 S1 1.727(3) . ?
C13 C14 1.359(5) . ?
C13 S1 1.697(4) . ?
C13 H13 0.9300 . ?
C14 C15 1.410(4) . ?
C14 H14 0.9300 . ?
C15 H15 0.9300 . ?

loop_
_geom_hbond_atom_site_label_D
_geom_hbond_atom_site_label_H
_geom_hbond_atom_site_label_A
_geom_hbond_distance_DH
_geom_hbond_distance_HA
_geom_hbond_distance_DA
_geom_hbond_angle_DHA
_geom_hbond_site_symmetry_A
C10 H10 O2 0.93 2.54 3.456(4) 166.9 8_755
C13 H13 O2 0.93 2.43 3.275(4) 151.4 6_557
C15 H15 O2 0.93 2.56 3.477(3) 170.2 8_755

loop_
_geom_torsion_atom_site_label_1
_geom_torsion_atom_site_label_2
_geom_torsion_atom_site_label_3
_geom_torsion_atom_site_label_4
_geom_torsion
_geom_torsion_site_symmetry_1
_geom_torsion_site_symmetry_2
_geom_torsion_site_symmetry_3
_geom_torsion_site_symmetry_4
_geom_torsion_publ_flag
C6 C1 C2 C3 1.1(5) . . . . ?
Cl1 C1 C2 C3 -180.0(3) . . . . ?
C1 C2 C3 C4 -0.5(5) . . . . ?
C2 C3 C4 C5 -0.8(5) . . . . ?
C2 C3 C4 C7 178.0(3) . . . . ?
C3 C4 C5 C6 1.5(5) . . . . ?
C7 C4 C5 C6 -177.3(3) . . . . ?
C2 C1 C6 C5 -0.5(5) . . . . ?
Cl1 C1 C6 C5 -179.4(2) . . . . ?
C4 C5 C6 C1 -0.9(5) . . . . ?
C5 C4 C7 O1 167.1(3) . . . . ?
C3 C4 C7 O1 -11.6(5) . . . . ?
C5 C4 C7 C8 -13.7(4) . . . . ?
C3 C4 C7 C8 167.5(3) . . . . ?
O1 C7 C8 C10 97.0(4) . . . . ?
C4 C7 C8 C10 -82.2(4) . . . . ?
O1 C7 C8 S2 -81.4(4) . . . . ?
C4 C7 C8 S2 99.4(3) . . . . ?
C7 C8 C10 C11 -176.3(3) . . . . ?
S2 C8 C10 C11 2.0(4) . . . . ?
C8 C10 C11 O2 8.3(4) . . . . ?
C8 C10 C11 C12 -169.7(3) . . . . ?
O2 C11 C12 C15 179.0(3) . . . . ?
C10 C11 C12 C15 -2.9(4) . . . . ?
O2 C11 C12 S1 -0.9(3) . . . . ?
C10 C11 C12 S1 177.1(2) . . . . ?
S1 C13 C14 C15 0.1(4) . . . . ?
C11 C12 C15 C14 -179.8(3) . . . . ?
S1 C12 C15 C14 0.2(3) . . . . ?
C13 C14 C15 C12 -0.2(4) . . . . ?
C14 C13 S1 C12 0.0(3) . . . . ?
C15 C12 S1 C13 -0.1(2) . . . . ?
C11 C12 S1 C13 179.9(2) . . . . ?
C10 C8 S2 C9 172.1(3) . . . . ?
C7 C8 S2 C9 -9.6(3) . . . . ?

loop_
_cod_related_entry_id
_cod_related_entry_database
_cod_related_entry_code
1 ChemSpider 30658666
